data_2213787
loop_
_publ_author_name
'Rong-Hua Zeng'
'Yong-Cai Qiu'
'Zhi-Hui Liu'
'Ying-Hua Li'
'Hong Deng'

_publ_section_title
;
 Diaquabis[5-(pyrazin-2-yl)tetrazolato]cobalt(II)
;
_journal_coeditor_code HB2381
_journal_issue 6
_journal_name_full 'Acta Crystallographica Section E'
_journal_page_first m1591
_journal_page_last m1591
_journal_paper_doi 10.1107/S1600536807021393
_journal_volume 63
_journal_year 2007
_chemical_formula_iupac '[Co (C5 H3 N3)2 (H2 O)2]'
_chemical_formula_moiety 'C10 H10 Co N12 O2'
_chemical_formula_sum 'C10 H10 Co N12 O2'
_chemical_formula_weight 389.23
_chemical_name_systematic
;
Diaquabis[5-(pyrazin-2-yl)tetrazolate]cobalt(II)
;
_space_group_IT_number 14
_symmetry_cell_setting monoclinic
_symmetry_space_group_name_Hall '-P 2yn'
_symmetry_space_group_name_H-M 'P 1 21/n 1'
_atom_sites_solution_hydrogens geom
_atom_sites_solution_primary direct
_atom_sites_solution_secondary difmap
_audit_creation_method SHELXL97
_cell_angle_alpha 90.00
_cell_angle_beta 105.6520(10)
_cell_angle_gamma 90.00
_cell_formula_units_Z 2
_cell_length_a 6.06760(10)
_cell_length_b 11.4221(2)
_cell_length_c 10.7096(2)
_cell_measurement_reflns_used 5700
_cell_measurement_temperature 293(2)
_cell_measurement_theta_max 28.00
_cell_measurement_theta_min 1.66
_cell_volume 714.70(2)
_computing_cell_refinement 'SAINT (Bruker, 2004)'
_computing_data_collection 'APEX2 (Bruker, 2004)'
_computing_data_reduction SAINT
_computing_molecular_graphics 'SHELXTL (Bruker, 2004)'
_computing_publication_material SHELXTL
_computing_structure_refinement 'SHELXL97 (Sheldrick, 1997)'
_computing_structure_solution 'SHELXS97 (Sheldrick, 1997)'
_diffrn_ambient_temperature 293(2)
_diffrn_measured_fraction_theta_full 0.998
_diffrn_measured_fraction_theta_max 0.998
_diffrn_measurement_device_type 'Bruker APEXII area-detector'
_diffrn_measurement_method '\f and \w'
_diffrn_radiation_monochromator graphite
_diffrn_radiation_source 'fine-focus sealed tube'
_diffrn_radiation_type MoK\a
_diffrn_radiation_wavelength 0.71073
_diffrn_reflns_av_R_equivalents 0.0347
_diffrn_reflns_av_sigmaI/netI 0.0346
_diffrn_reflns_limit_h_max 7
_diffrn_reflns_limit_h_min -7
_diffrn_reflns_limit_k_max 14
_diffrn_reflns_limit_k_min -15
_diffrn_reflns_limit_l_max 12
_diffrn_reflns_limit_l_min -14
_diffrn_reflns_number 6011
_diffrn_reflns_theta_full 27.90
_diffrn_reflns_theta_max 27.90
_diffrn_reflns_theta_min 2.66
_diffrn_standards_number 0
_exptl_absorpt_coefficient_mu 1.240
_exptl_absorpt_correction_T_max 0.8358
_exptl_absorpt_correction_T_min 0.8076
_exptl_absorpt_correction_type multi-scan
_exptl_absorpt_process_details '(SADABS; Sheldrick, 1996)'
_exptl_crystal_colour red
_exptl_crystal_density_diffrn 1.809
_exptl_crystal_density_method 'not measured'
_exptl_crystal_description prism
_exptl_crystal_F_000 394
_exptl_crystal_size_max 0.18
_exptl_crystal_size_mid 0.16
_exptl_crystal_size_min 0.15
_refine_diff_density_max 0.325
_refine_diff_density_min -0.296
_refine_ls_extinction_method none
_refine_ls_goodness_of_fit_ref 1.057
_refine_ls_hydrogen_treatment mixed
_refine_ls_matrix_type full
_refine_ls_number_parameters 121
_refine_ls_number_reflns 1693
_refine_ls_number_restraints 3
_refine_ls_restrained_S_all 1.058
_refine_ls_R_factor_all 0.0478
_refine_ls_R_factor_gt 0.0337
_refine_ls_shift/su_max 0.000
_refine_ls_shift/su_mean 0.000
_refine_ls_structure_factor_coef Fsqd
_refine_ls_weighting_details 'calc w = 1/[\s^2^(Fo^2^)+(0.0392P)^2^+0.1286P] where P=(Fo^2^+2Fc^2^)/3'
_refine_ls_weighting_scheme calc
_refine_ls_wR_factor_gt 0.0773
_refine_ls_wR_factor_ref 0.0826
_reflns_number_gt 1325
_reflns_number_total 1693
_reflns_threshold_expression I>2\s(I)
_cod_data_source_file hb2381.cif
_cod_data_source_block I
_cod_original_sg_symbol_H-M 'P 21/n'
_cod_database_code 2213787
_cod_database_fobs_code 2213787

loop_
_symmetry_equiv_pos_as_xyz
'x, y, z'
'-x+1/2, y+1/2, -z+1/2'
'-x, -y, -z'
'x-1/2, -y-1/2, z-1/2'

loop_
_atom_site_type_symbol
_atom_site_label
_atom_site_fract_x
_atom_site_fract_y
_atom_site_fract_z
_atom_site_U_iso_or_equiv
_atom_site_adp_type
_atom_site_calc_flag
_atom_site_refinement_flags
_atom_site_occupancy
C C1 0.5209(3) 0.24786(18) 0.0722(2) 0.0292(5) Uani d . 1
C C2 0.4676(4) 0.13095(19) 0.0833(3) 0.0422(6) Uani d . 1
H H2 0.5804 0.0813 0.1314 0.051 Uiso calc R 1
C C3 0.1084(4) 0.1622(2) -0.0407(3) 0.0437(6) Uani d . 1
H H3 -0.0379 0.1351 -0.0813 0.052 Uiso calc R 1
C C4 0.1588(4) 0.2787(2) -0.0534(2) 0.0355(5) Uani d . 1
H H4 0.0459 0.3277 -0.1025 0.043 Uiso calc R 1
C C5 0.7458(3) 0.29806(18) 0.1328(2) 0.0292(5) Uani d . 1
Co Co1 0.5000 0.5000 0.0000 0.02720(14) Uani d S 1
H H1W 0.305(3) 0.5142(18) 0.182(2) 0.053 Uiso d D 1
H H2W 0.457(4) 0.5988(15) 0.212(2) 0.053 Uiso d D 1
N N1 0.3655(3) 0.32279(14) 0.00284(17) 0.0286(4) Uani d . 1
N N2 0.2619(3) 0.08721(18) 0.0278(2) 0.0507(6) Uani d . 1
N N3 0.9254(3) 0.24591(16) 0.21020(19) 0.0355(4) Uani d . 1
N N4 1.0867(3) 0.32889(18) 0.2402(2) 0.0427(5) Uani d . 1
N N5 1.0062(3) 0.42684(17) 0.1815(2) 0.0393(5) Uani d . 1
N N6 0.7895(3) 0.41001(15) 0.11191(18) 0.0306(4) Uani d . 1
O O1W 0.4169(3) 0.53856(16) 0.17002(18) 0.0428(4) Uani d D 1

loop_
_atom_site_aniso_label
_atom_site_aniso_U_11
_atom_site_aniso_U_22
_atom_site_aniso_U_33
_atom_site_aniso_U_12
_atom_site_aniso_U_13
_atom_site_aniso_U_23
C1 0.0287(11) 0.0243(10) 0.0337(12) 0.0012(8) 0.0066(9) 0.0007(9)
C2 0.0394(13) 0.0269(12) 0.0563(17) 0.0021(10) 0.0057(12) 0.0062(11)
C3 0.0346(12) 0.0398(14) 0.0532(16) -0.0101(10) 0.0061(12) -0.0053(12)
C4 0.0295(11) 0.0368(12) 0.0378(13) -0.0004(9) 0.0053(10) -0.0005(10)
C5 0.0292(11) 0.0241(10) 0.0343(12) 0.0034(8) 0.0086(9) 0.0032(9)
Co1 0.0264(2) 0.0196(2) 0.0336(2) -0.00012(16) 0.00481(16) 0.00184(17)
N1 0.0296(9) 0.0247(9) 0.0310(10) 0.0007(7) 0.0072(8) 0.0009(7)
N2 0.0447(12) 0.0308(11) 0.0706(16) -0.0105(9) 0.0055(11) 0.0010(11)
N3 0.0286(9) 0.0329(10) 0.0419(11) 0.0020(8) 0.0041(8) 0.0081(9)
N4 0.0323(10) 0.0448(12) 0.0461(12) -0.0013(9) 0.0024(9) 0.0063(10)
N5 0.0310(10) 0.0365(11) 0.0465(12) -0.0049(8) 0.0039(9) 0.0003(9)
N6 0.0249(9) 0.0261(9) 0.0382(11) -0.0014(7) 0.0042(8) 0.0007(8)
O1W 0.0455(10) 0.0381(9) 0.0503(11) -0.0154(8) 0.0225(9) -0.0143(8)

loop_
_atom_type_symbol
_atom_type_description
_atom_type_scat_dispersion_real
_atom_type_scat_dispersion_imag
_atom_type_scat_source
C C 0.0033 0.0016 'International Tables Vol C Tables 4.2.6.8 and 6.1.1.4'
H H 0.0000 0.0000 'International Tables Vol C Tables 4.2.6.8 and 6.1.1.4'
N N 0.0061 0.0033 'International Tables Vol C Tables 4.2.6.8 and 6.1.1.4'
O O 0.0106 0.0060 'International Tables Vol C Tables 4.2.6.8 and 6.1.1.4'
Co Co 0.3494 0.9721 'International Tables Vol C Tables 4.2.6.8 and 6.1.1.4'

loop_
_geom_angle_atom_site_label_1
_geom_angle_atom_site_label_2
_geom_angle_atom_site_label_3
_geom_angle_site_symmetry_1
_geom_angle_site_symmetry_3
_geom_angle
_geom_angle_publ_flag
N1 C1 C2 . . 121.15(19) ?
N1 C1 C5 . . 115.39(18) ?
C2 C1 C5 . . 123.46(19) ?
N2 C2 C1 . . 122.5(2) ?
N2 C2 H2 . . 118.8 ?
C1 C2 H2 . . 118.8 ?
N2 C3 C4 . . 122.3(2) ?
N2 C3 H3 . . 118.9 ?
C4 C3 H3 . . 118.9 ?
N1 C4 C3 . . 121.7(2) ?
N1 C4 H4 . . 119.2 ?
C3 C4 H4 . . 119.2 ?
N3 C5 N6 . . 111.69(19) ?
N3 C5 C1 . . 128.00(19) ?
N6 C5 C1 . . 120.31(18) ?
O1W Co1 O1W . 3_665 180.0 n
O1W Co1 N6 . 3_665 91.90(7) n
O1W Co1 N6 3_665 3_665 88.10(7) ?
O1W Co1 N6 . . 88.10(7) n
O1W Co1 N6 3_665 . 91.90(7) ?
N6 Co1 N6 3_665 . 180.0 ?
O1W Co1 N1 . 3_665 89.75(7) ?
O1W Co1 N1 3_665 3_665 90.25(7) ?
N6 Co1 N1 3_665 3_665 78.31(6) ?
N6 Co1 N1 . 3_665 101.69(6) ?
O1W Co1 N1 . . 90.25(7) n
O1W Co1 N1 3_665 . 89.75(7) n
N6 Co1 N1 3_665 . 101.69(6) n
N6 Co1 N1 . . 78.31(6) n
N1 Co1 N1 3_665 . 180.0 n
C4 N1 C1 . . 116.36(18) ?
C4 N1 Co1 . . 130.69(15) ?
C1 N1 Co1 . . 112.94(13) ?
C2 N2 C3 . . 116.0(2) ?
C5 N3 N4 . . 104.92(17) ?
N5 N4 N3 . . 109.61(17) ?
N4 N5 N6 . . 109.10(17) ?
C5 N6 N5 . . 104.68(17) ?
C5 N6 Co1 . . 112.91(13) ?
N5 N6 Co1 . . 142.10(14) ?
Co1 O1W H1W . . 120.3(18) ?
Co1 O1W H2W . . 123.5(16) ?
H1W O1W H2W . . 111(2) ?

loop_
_geom_bond_atom_site_label_1
_geom_bond_atom_site_label_2
_geom_bond_site_symmetry_2
_geom_bond_distance
_geom_bond_publ_flag
C1 N1 . 1.340(2) ?
C1 C2 . 1.386(3) ?
C1 C5 . 1.461(3) ?
C2 N2 . 1.327(3) ?
C2 H2 . 0.9300 ?
C3 N2 . 1.330(3) ?
C3 C4 . 1.381(3) ?
C3 H3 . 0.9300 ?
C4 N1 . 1.335(3) ?
C4 H4 . 0.9300 ?
C5 N3 . 1.320(3) ?
C5 N6 . 1.337(3) ?
Co1 O1W . 2.0638(18) y
Co1 O1W 3_665 2.0638(18) ?
Co1 N6 3_665 2.1076(17) ?
Co1 N6 . 2.1076(17) y
Co1 N1 3_665 2.1856(16) ?
Co1 N1 . 2.1856(16) y
N3 N4 . 1.338(3) ?
N4 N5 . 1.311(3) ?
N5 N6 . 1.339(2) ?
O1W H1W . 0.777(15) ?
O1W H2W . 0.819(15) ?

loop_
_geom_hbond_atom_site_label_D
_geom_hbond_atom_site_label_H
_geom_hbond_atom_site_label_A
_geom_hbond_site_symmetry_A
_geom_hbond_distance_DH
_geom_hbond_distance_HA
_geom_hbond_distance_DA
_geom_hbond_angle_DHA
O1W H1W N5 1_455 0.777(15) 2.067(15) 2.832(2) 168(2)
O1W H2W N3 2_655 0.819(15) 1.928(15) 2.740(2) 171(2)
